data_2210747
loop_
_publ_author_name
'Aramaki, Shinji'
'Sakai, Yoshimasa'
'Yanagisawa, Hiroyuki'
'Mizuguchi, Jin'

_publ_section_title
'[29<i>H</i>,31<i>H</i>-Tetrabenzo[<i>b</i>,<i>g</i>,<i>l</i>,<i>q</i>]porphinato(2--)-\k^4^<i>N</i>^21^,<i>N</i>^22^,<i>N</i>^23^,<i>N</i>^24^]copper(II)'
_journal_coeditor_code OB2067
_journal_issue 10
_journal_name_full 'Acta Crystallographica Section E'
_journal_page_first m2616
_journal_page_last m2617
_journal_paper_doi 10.1107/S1600536806036713
_journal_volume 62
_journal_year 2006
_chemical_formula_iupac '[Cu (C36 H20 N4)]'
_chemical_formula_moiety 'C36 H20 Cu N4'
_chemical_formula_sum 'C36 H20 Cu N4'
_chemical_formula_weight 572.11
_chemical_name_systematic
;
[29H,31H-Tetrabenzo[b,g,l,q]porphinato(2-)-
\k^4^N^21^,N^22^,N^23^,N^24^]copper(II)
;
_space_group_IT_number 14
_symmetry_cell_setting monoclinic
_symmetry_space_group_name_Hall '-P 2yn'
_symmetry_space_group_name_H-M 'P 1 21/n 1'
_cell_angle_alpha 90.0000
_cell_angle_beta 101.537(12)
_cell_angle_gamma 90.0000
_cell_formula_units_Z 2
_cell_length_a 12.339(2)
_cell_length_b 6.5940(12)
_cell_length_c 14.908(3)
_cell_measurement_reflns_used 7284
_cell_measurement_temperature 93
_cell_measurement_theta_max 68.2
_cell_measurement_theta_min 3.0
_cell_volume 1188.5(4)
_computing_cell_refinement PROCESS-AUTO
_computing_data_collection 'PROCESS-AUTO (Rigaku, 1998)'
_computing_data_reduction 'CrystalStructure (Rigaku/MSC, 2005)'
_computing_molecular_graphics 'ORTEPIII (Burnett & Johnson, 1996)'
_computing_publication_material CrystalStructure
_computing_structure_refinement 'SHELXL97 (Sheldrick, 1997)'
_computing_structure_solution 'SIR2002 (Burla <i>et al.</i>,  2003)'
_diffrn_detector_area_resol_mean 10.00
_diffrn_measured_fraction_theta_full 0.996
_diffrn_measured_fraction_theta_max 0.996
_diffrn_measurement_device_type 'Rigaku R-AXIS RAPID-F imaging-plate'
_diffrn_measurement_method \w
_diffrn_radiation_type 'Cu K\a'
_diffrn_radiation_wavelength 1.54187
_diffrn_reflns_av_R_equivalents 0.206
_diffrn_reflns_limit_h_max 14
_diffrn_reflns_limit_h_min -14
_diffrn_reflns_limit_k_max 7
_diffrn_reflns_limit_k_min -7
_diffrn_reflns_limit_l_max 17
_diffrn_reflns_limit_l_min -17
_diffrn_reflns_number 11140
_diffrn_reflns_theta_full 68.27
_diffrn_reflns_theta_max 68.27
_exptl_absorpt_coefficient_mu 1.584
_exptl_absorpt_correction_T_max 0.969
_exptl_absorpt_correction_T_min 0.860
_exptl_absorpt_correction_type multi-scan
_exptl_absorpt_process_details '(ABSCOR; Higashi, 1995)'
_exptl_crystal_colour black
_exptl_crystal_density_diffrn 1.599
_exptl_crystal_density_method 'not measured'
_exptl_crystal_description needle
_exptl_crystal_F_000 586.00
_exptl_crystal_size_max 0.10
_exptl_crystal_size_mid 0.02
_exptl_crystal_size_min 0.02
_refine_diff_density_max 1.43
_refine_diff_density_min -0.55
_refine_ls_extinction_method none
_refine_ls_goodness_of_fit_ref 1.021
_refine_ls_hydrogen_treatment constr
_refine_ls_number_parameters 188
_refine_ls_number_reflns 2161
_refine_ls_R_factor_gt 0.0992
_refine_ls_shift/su_max 0.0000
_refine_ls_structure_factor_coef Fsqd
_refine_ls_weighting_details 'w = 1/[\s^2^(Fo^2^)+(0.1369P)^2^] where P=(Fo^2^+2Fc^2^)/3'
_refine_ls_weighting_scheme calc
_refine_ls_wR_factor_ref 0.2659
_reflns_number_gt 1347
_reflns_number_total 2161
_reflns_threshold_expression F^2^>2\s(F^2^)
_cod_data_source_file ob2067.cif
_cod_data_source_block I
_cod_original_sg_symbol_H-M 'P 21/n'
_cod_database_code 2210747
_cod_database_fobs_code 2210747

loop_
_symmetry_equiv_pos_site_id
_symmetry_equiv_pos_as_xyz
1 +x,+y,+z
2 1/2-x,1/2+y,1/2-z
3 -x,-y,-z
4 1/2+x,1/2-y,1/2+z

loop_
_atom_site_type_symbol
_atom_site_label
_atom_site_fract_x
_atom_site_fract_y
_atom_site_fract_z
_atom_site_U_iso_or_equiv
_atom_site_adp_type
_atom_site_calc_flag
_atom_site_refinement_flags
_atom_site_occupancy
Cu Cu1 0.5000 0.5000 0.5000 0.0298(5) Uani d S 1.00
N N1 0.6275(4) 0.5827(8) 0.4407(3) 0.0321(12) Uani d . 1.00
N N2 0.4170(4) 0.7492(7) 0.4497(3) 0.0290(12) Uani d . 1.00
C C1 0.7281(5) 0.4816(9) 0.4474(4) 0.0287(14) Uani d . 1.00
C C2 0.8008(5) 0.5987(10) 0.4021(4) 0.0330(14) Uani d . 1.00
C C3 0.9096(5) 0.5686(10) 0.3913(4) 0.0355(15) Uani d . 1.00
C C4 0.9576(5) 0.7181(9) 0.3470(4) 0.0348(15) Uani d . 1.00
C C5 0.9004(5) 0.8934(10) 0.3124(4) 0.0344(15) Uani d . 1.00
C C6 0.7908(5) 0.9248(10) 0.3230(4) 0.0332(14) Uani d . 1.00
C C7 0.7438(4) 0.7743(9) 0.3686(3) 0.0279(13) Uani d . 1.00
C C8 0.6347(4) 0.7599(9) 0.3938(4) 0.0288(13) Uani d . 1.00
C C9 0.5556(4) 0.9077(10) 0.3739(3) 0.0285(13) Uani d . 1.00
C C10 0.4538(4) 0.9015(9) 0.4005(4) 0.0286(13) Uani d . 1.00
C C11 0.3717(4) 1.0609(9) 0.3781(4) 0.0279(13) Uani d . 1.00
C C12 0.3714(4) 1.2484(9) 0.3331(4) 0.0303(14) Uani d . 1.00
C C13 0.2757(5) 1.3617(9) 0.3200(4) 0.0311(14) Uani d . 1.00
C C14 0.1827(5) 1.2935(9) 0.3520(4) 0.0322(14) Uani d . 1.00
C C15 0.1836(4) 1.1166(10) 0.3990(4) 0.0338(14) Uani d . 1.00
C C16 0.2808(5) 0.9988(8) 0.4134(4) 0.0276(13) Uani d . 1.00
C C17 0.3111(4) 0.8060(9) 0.4587(4) 0.0277(13) Uani d . 1.00
C C18 0.2448(5) 0.6994(9) 0.5068(4) 0.0299(13) Uani d . 1.00
H H3 0.9492 0.4494 0.4136 0.043 Uiso c R 1.00
H H4 1.0319 0.7010 0.3398 0.042 Uiso c R 1.00
H H5 0.9356 0.9919 0.2815 0.041 Uiso c R 1.00
H H6 0.7507 1.0432 0.3001 0.040 Uiso c R 1.00
H H9 0.5713 1.0218 0.3397 0.034 Uiso c R 1.00
H H12 0.4350 1.2954 0.3125 0.036 Uiso c R 1.00
H H13 0.2726 1.4878 0.2888 0.037 Uiso c R 1.00
H H14 0.1172 1.3731 0.3406 0.039 Uiso c R 1.00
H H15 0.1206 1.0736 0.4215 0.041 Uiso c R 1.00
H H18 0.1744 0.7556 0.5085 0.036 Uiso c R 1.00

loop_
_atom_site_aniso_label
_atom_site_aniso_U_11
_atom_site_aniso_U_22
_atom_site_aniso_U_33
_atom_site_aniso_U_12
_atom_site_aniso_U_13
_atom_site_aniso_U_23
Cu1 0.0183(7) 0.0338(8) 0.0383(8) -0.0001(5) 0.0079(5) 0.0005(5)
N1 0.020(2) 0.038(3) 0.039(2) 0.005(2) 0.006(2) 0.000(2)
N2 0.018(2) 0.034(3) 0.036(2) -0.003(2) 0.007(2) -0.003(2)
C1 0.017(3) 0.038(3) 0.031(3) -0.003(2) 0.005(2) -0.002(2)
C2 0.026(3) 0.040(3) 0.034(3) 0.001(2) 0.007(2) -0.001(2)
C3 0.025(3) 0.039(3) 0.044(3) 0.002(2) 0.010(2) 0.002(3)
C4 0.019(3) 0.045(4) 0.040(3) 0.000(2) 0.005(2) 0.000(3)
C5 0.026(3) 0.039(3) 0.042(3) 0.002(2) 0.014(2) 0.000(3)
C6 0.022(3) 0.040(3) 0.038(3) 0.005(2) 0.005(2) -0.002(2)
C7 0.015(3) 0.035(3) 0.033(3) -0.001(2) 0.003(2) -0.004(2)
C8 0.021(3) 0.037(3) 0.028(3) -0.003(2) 0.003(2) 0.000(2)
C9 0.019(3) 0.040(3) 0.027(3) -0.005(2) 0.005(2) -0.002(2)
C10 0.023(3) 0.030(3) 0.035(3) 0.003(2) 0.008(2) 0.000(2)
C11 0.012(2) 0.032(3) 0.038(3) -0.001(2) 0.001(2) -0.005(2)
C12 0.019(3) 0.030(3) 0.043(3) -0.005(2) 0.010(2) -0.001(2)
C13 0.030(3) 0.034(3) 0.026(3) -0.001(2) -0.002(2) -0.001(2)
C14 0.028(3) 0.035(3) 0.034(3) 0.007(2) 0.006(2) -0.002(2)
C15 0.019(3) 0.043(3) 0.040(3) -0.003(2) 0.008(2) -0.003(3)
C16 0.017(3) 0.032(3) 0.032(3) -0.002(2) 0.003(2) -0.004(2)
C17 0.021(3) 0.030(3) 0.030(3) -0.002(2) -0.001(2) -0.003(2)
C18 0.019(3) 0.040(3) 0.031(3) 0.003(2) 0.005(2) -0.006(2)

loop_
_atom_type_symbol
_atom_type_description
_atom_type_scat_dispersion_real
_atom_type_scat_dispersion_imag
_atom_type_scat_source
C C 0.018 0.009
;
International Tables for Crystallography
(1992, Vol. C, Tables 4.2.6.8 and 6.1.1.4)
;
H H 0.000 0.000
;
International Tables for Crystallography
(1992, Vol. C, Table 6.1.1.4)
;
Cu Cu -1.965 0.589
;
International Tables for Crystallography
(1992, Vol. C, Tables 4.2.6.8 and 6.1.1.4)
;
N N 0.031 0.018
;
International Tables for Crystallography
(1992, Vol. C, Tables 4.2.6.8 and 6.1.1.4)
;

loop_
_geom_angle_atom_site_label_1
_geom_angle_atom_site_label_2
_geom_angle_atom_site_label_3
_geom_angle_site_symmetry_1
_geom_angle_site_symmetry_3
_geom_angle
_geom_angle_publ_flag
N1 Cu1 N1 . 3_666 180.0(2) ?
N1 Cu1 N2 . . 90.0(2) yes
N1 Cu1 N2 . 3_666 90.0(2) ?
N1 Cu1 N2 3_666 . 90.0(2) ?
N1 Cu1 N2 3_666 3_666 90.0(2) ?
N2 Cu1 N2 . 3_666 180.0(2) ?
Cu1 N1 C1 . . 126.7(4) no
Cu1 N1 C8 . . 125.9(4) no
C1 N1 C8 . . 107.2(5) no
Cu1 N2 C10 . . 126.9(4) no
Cu1 N2 C17 . . 127.3(4) no
C10 N2 C17 . . 105.8(4) no
N1 C1 C2 . . 109.7(5) ?
N1 C1 C18 . 3_666 124.9(6) ?
C2 C1 C18 . 3_666 125.4(5) ?
C1 C2 C3 . . 132.6(6) ?
C1 C2 C7 . . 107.1(5) ?
C3 C2 C7 . . 120.3(6) ?
C2 C3 C4 . . 117.8(6) ?
C2 C3 H3 . . 121.1 ?
C4 C3 H3 . . 121.1 ?
C3 C4 C5 . . 122.1(6) ?
C3 C4 H4 . . 118.9 ?
C5 C4 H4 . . 118.9 ?
C4 C5 C6 . . 120.4(6) ?
C4 C5 H5 . . 119.8 ?
C6 C5 H5 . . 119.8 ?
C5 C6 C7 . . 116.9(5) ?
C5 C6 H6 . . 121.5 ?
C7 C6 H6 . . 121.5 ?
C2 C7 C6 . . 122.5(5) ?
C2 C7 C8 . . 106.1(5) ?
C6 C7 C8 . . 131.5(5) ?
N1 C8 C7 . . 109.9(5) ?
N1 C8 C9 . . 126.9(5) no
C7 C8 C9 . . 123.2(5) ?
C8 C9 C10 . . 124.2(6) no
C8 C9 H9 . . 117.9 ?
C10 C9 H9 . . 117.9 ?
N2 C10 C9 . . 126.0(5) no
N2 C10 C11 . . 111.2(5) ?
C9 C10 C11 . . 122.8(5) ?
C10 C11 C12 . . 132.9(5) ?
C10 C11 C16 . . 106.2(5) ?
C12 C11 C16 . . 120.9(5) ?
C11 C12 C13 . . 117.7(5) ?
C11 C12 H12 . . 121.2 ?
C13 C12 H12 . . 121.2 ?
C12 C13 C14 . . 121.0(5) ?
C12 C13 H13 . . 119.5 ?
C14 C13 H13 . . 119.5 ?
C13 C14 C15 . . 121.8(5) ?
C13 C14 H14 . . 119.1 ?
C15 C14 H14 . . 119.1 ?
C14 C15 C16 . . 118.1(6) ?
C14 C15 H15 . . 121.0 ?
C16 C15 H15 . . 121.0 ?
C11 C16 C15 . . 120.4(5) ?
C11 C16 C17 . . 106.3(5) ?
C15 C16 C17 . . 133.2(6) ?
N2 C17 C16 . . 110.5(5) ?
N2 C17 C18 . . 125.2(5) no
C16 C17 C18 . . 124.2(5) ?
C1 C18 C17 3_666 . 125.8(5) no
C1 C18 H18 3_666 . 117.1 ?
C17 C18 H18 . . 117.1 ?

loop_
_geom_bond_atom_site_label_1
_geom_bond_atom_site_label_2
_geom_bond_site_symmetry_2
_geom_bond_distance
_geom_bond_publ_flag
Cu1 N1 . 2.027(5) yes
Cu1 N1 3_666 2.027(5) ?
Cu1 N2 . 2.001(4) yes
Cu1 N2 3_666 2.001(4) ?
N1 C1 . 1.395(8) yes
N1 C8 . 1.373(8) yes
N2 C10 . 1.374(8) yes
N2 C17 . 1.391(8) yes
C1 C2 . 1.449(9) ?
C1 C18 3_666 1.383(8) no
C2 C3 . 1.397(9) ?
C2 C7 . 1.395(8) ?
C3 C4 . 1.385(9) ?
C3 H3 . 0.950 ?
C4 C5 . 1.398(8) ?
C4 H4 . 0.950 ?
C5 C6 . 1.408(9) ?
C5 H5 . 0.950 ?
C6 C7 . 1.393(9) ?
C6 H6 . 0.950 ?
C7 C8 . 1.471(8) ?
C8 C9 . 1.369(8) no
C9 C10 . 1.392(8) no
C9 H9 . 0.950 ?
C10 C11 . 1.451(8) ?
C11 C12 . 1.407(8) ?
C11 C16 . 1.392(9) ?
C12 C13 . 1.378(8) ?
C12 H12 . 0.950 ?
C13 C14 . 1.402(9) ?
C13 H13 . 0.950 ?
C14 C15 . 1.360(9) ?
C14 H14 . 0.950 ?
C15 C16 . 1.409(8) ?
C15 H15 . 0.950 ?
C16 C17 . 1.452(8) ?
C17 C18 . 1.383(9) no
C18 H18 . 0.950 ?

loop_
_geom_contact_atom_site_label_1
_geom_contact_atom_site_label_2
_geom_contact_distance
_geom_contact_site_symmetry_2
C11 H13 2.797 2_545
H18 H4 2.789 1_455
H3 H3 2.712 3_766
H3 H14 2.577 1_645
H4 H18 2.789 1_655
H4 H12 2.466 2_645
H4 H14 2.404 1_645
H5 H12 2.662 2_645
H12 H4 2.466 2_655
H12 H5 2.662 2_655
H13 C11 2.797 2_555
H14 H3 2.577 1_465
H14 H4 2.404 1_465
